data_7039181
loop_
_publ_author_name
'Pandey, Souvik'
'Andrews, Alex P.'
'Venugopal, Ajay'

_publ_section_title
;
 Manifestation of helicity in one-dimensional iodobismuthate.
;
_journal_issue 21
_journal_name_full 'Dalton transactions (Cambridge, England : 2003)'
_journal_page_first 8705
_journal_page_last 8707
_journal_paper_doi 10.1039/c6dt01032f
_journal_volume 45
_journal_year 2016
_chemical_absolute_configuration rm
_chemical_formula_moiety 'Bi I4, C12 H20 N'
_chemical_formula_sum 'C12 H20 Bi I4 N'
_chemical_formula_weight 894.87
_chemical_name_systematic '2,6 diisopropylanilinium tetraiodobismuthate'
_space_group_crystal_system orthorhombic
_space_group_IT_number 20
_space_group_name_Hall 'C 2c 2'
_space_group_name_H-M_alt 'C 2 2 21'
_symmetry_space_group_name_Hall 'C 2c 2'
_symmetry_space_group_name_H-M 'C 2 2 21'
_atom_sites_solution_hydrogens geom
_audit_creation_method SHELXL-2014
_audit_update_record
;
2016-03-16 deposited with the CCDC.
2016-04-29 downloaded from the CCDC.
;
_cell_angle_alpha 90
_cell_angle_beta 90
_cell_angle_gamma 90
_cell_formula_units_Z 8
_cell_length_a 17.3001(6)
_cell_length_b 24.7219(8)
_cell_length_c 9.8813(3)
_cell_measurement_reflns_used 2914
_cell_measurement_temperature 296(2)
_cell_measurement_theta_max 23.55
_cell_measurement_theta_min 2.51
_cell_volume 4226.1(2)
_computing_cell_refinement 'Bruker SAINT'
_computing_data_collection 'Bruker APEX2'
_computing_data_reduction 'Bruker SAINT'
_computing_molecular_graphics 'Bruker SHELXTL'
_computing_publication_material 'Bruker SHELXTL'
_computing_structure_refinement 'SHELXL-2014 (Sheldrick, 2014)'
_computing_structure_solution 'SHELXL-2014 (Sheldrick, 2014)'
_diffrn_ambient_temperature 296(2)
_diffrn_detector_area_resol_mean 0
_diffrn_measured_fraction_theta_full 0.998
_diffrn_measured_fraction_theta_max 0.998
_diffrn_measurement_device_type 'Bruker APEX-II CCD'
_diffrn_measurement_method '\f and \w scans'
_diffrn_radiation_type MoK\a
_diffrn_radiation_wavelength 0.71073
_diffrn_reflns_av_R_equivalents 0.0291
_diffrn_reflns_av_unetI/netI 0.0466
_diffrn_reflns_Laue_measured_fraction_full 0.998
_diffrn_reflns_Laue_measured_fraction_max 0.998
_diffrn_reflns_limit_h_max 19
_diffrn_reflns_limit_h_min -21
_diffrn_reflns_limit_k_max 26
_diffrn_reflns_limit_k_min -30
_diffrn_reflns_limit_l_max 11
_diffrn_reflns_limit_l_min -12
_diffrn_reflns_number 9910
_diffrn_reflns_point_group_measured_fraction_full 0.999
_diffrn_reflns_point_group_measured_fraction_max 0.999
_diffrn_reflns_theta_full 25.242
_diffrn_reflns_theta_max 25.992
_diffrn_reflns_theta_min 2.513
_diffrn_source 'sealed tube'
_exptl_absorpt_coefficient_mu 14.177
_exptl_absorpt_correction_T_max 0.167
_exptl_absorpt_correction_T_min 0.164
_exptl_absorpt_correction_type multi-scan
_exptl_absorpt_process_details SADABS
_exptl_crystal_colour red
_exptl_crystal_density_diffrn 2.813
_exptl_crystal_description needle
_exptl_crystal_F_000 3152
_exptl_crystal_size_max 0.200
_exptl_crystal_size_mid 0.050
_exptl_crystal_size_min 0.050
_refine_diff_density_max 1.151
_refine_diff_density_min -0.677
_refine_diff_density_rms 0.129
_refine_ls_abs_structure_details
;
 Refined as an inversion twin.
;
_refine_ls_abs_structure_Flack 0.455(7)
_refine_ls_extinction_method none
_refine_ls_goodness_of_fit_ref 1.004
_refine_ls_hydrogen_treatment constr
_refine_ls_matrix_type full
_refine_ls_number_parameters 171
_refine_ls_number_reflns 4133
_refine_ls_number_restraints 0
_refine_ls_restrained_S_all 1.004
_refine_ls_R_factor_all 0.0522
_refine_ls_R_factor_gt 0.0305
_refine_ls_shift/su_max 0.001
_refine_ls_shift/su_mean 0.000
_refine_ls_structure_factor_coef Fsqd
_refine_ls_weighting_details 'w=1/[\s^2^(Fo^2^)+(0.0227P)^2^] where P=(Fo^2^+2Fc^2^)/3'
_refine_ls_weighting_scheme calc
_refine_ls_wR_factor_gt 0.0523
_refine_ls_wR_factor_ref 0.0585
_reflns_Friedel_coverage 0.787
_reflns_Friedel_fraction_full 1.000
_reflns_Friedel_fraction_max 1.000
_reflns_number_gt 3226
_reflns_number_total 4133
_reflns_threshold_expression 'I > 2\s(I)'
_cod_data_source_file c6dt01032f2.cif
_cod_data_source_block 1_296K
_cod_depositor_comments 'Adding full bibliography for 7039178--7039181.cif.'
_cod_database_code 7039181
_shelx_space_group_comment
;
The symmetry employed for this shelxl refinement is uniquely defined
by the following loop, which should always be used as a source of
symmetry information in preference to the above space-group names.
They are only intended as comments.
;
_shelx_estimated_absorpt_t_min 0.164
_shelx_estimated_absorpt_t_max 0.538
_shelxl_version_number 2014-3

loop_
_space_group_symop_operation_xyz
'x, y, z'
'-x, -y, z+1/2'
'x, -y, -z'
'-x, y, -z+1/2'
'x+1/2, y+1/2, z'
'-x+1/2, -y+1/2, z+1/2'
'x+1/2, -y+1/2, -z'
'-x+1/2, y+1/2, -z+1/2'

loop_
_atom_site_label
_atom_site_type_symbol
_atom_site_fract_x
_atom_site_fract_y
_atom_site_fract_z
_atom_site_U_iso_or_equiv
_atom_site_adp_type
_atom_site_occupancy
_atom_site_site_symmetry_order
_atom_site_calc_flag
_atom_site_refinement_flags_posn
_atom_site_refinement_flags_adp
_atom_site_refinement_flags_occupancy
C1 C 1.0000 0.7393(7) 1.2500 0.041(4) Uani 1 2 d S T P
C2 C 0.9475(8) 0.7659(5) 1.3314(14) 0.058(4) Uani 1 1 d . . .
C3 C 0.8871(11) 0.7350(7) 1.4163(19) 0.094(6) Uani 1 1 d . . .
H3 H 0.9095 0.7000 1.4412 0.113 Uiso 1 1 calc R U .
C4 C 0.8154(10) 0.7242(9) 1.333(2) 0.149(10) Uani 1 1 d . . .
H4A H 0.7728 0.7165 1.3921 0.223 Uiso 1 1 calc R U .
H4B H 0.8244 0.6938 1.2746 0.223 Uiso 1 1 calc R U .
H4C H 0.8037 0.7555 1.2792 0.223 Uiso 1 1 calc R U .
C5 C 0.8639(13) 0.7639(10) 1.547(2) 0.161(11) Uani 1 1 d . . .
H5A H 0.8267 0.7916 1.5265 0.242 Uiso 1 1 calc R U .
H5B H 0.9088 0.7801 1.5872 0.242 Uiso 1 1 calc R U .
H5C H 0.8417 0.7383 1.6086 0.242 Uiso 1 1 calc R U .
C6 C 0.9494(9) 0.8228(6) 1.3303(16) 0.068(4) Uani 1 1 d . . .
H6 H 0.9159 0.8426 1.3848 0.082 Uiso 1 1 calc R U .
C7 C 1.0000 0.8480(8) 1.2500 0.087(8) Uani 1 2 d S T P
H7 H 1.0000 0.8856 1.2500 0.104 Uiso 1 2 calc R U P
C8 C 0.6600(10) 0.5000 1.5000 0.046(5) Uani 1 2 d S T P
C9 C 0.6231(8) 0.5444(5) 1.4488(14) 0.059(4) Uani 1 1 d . . .
C10 C 0.6633(8) 0.5957(5) 1.3941(16) 0.068(4) Uani 1 1 d . . .
H10 H 0.7182 0.5928 1.4172 0.081 Uiso 1 1 calc R U .
C11 C 0.6578(11) 0.5971(7) 1.2431(19) 0.109(7) Uani 1 1 d . . .
H11A H 0.6045 0.5989 1.2167 0.164 Uiso 1 1 calc R U .
H11B H 0.6808 0.5650 1.2062 0.164 Uiso 1 1 calc R U .
H11C H 0.6846 0.6284 1.2095 0.164 Uiso 1 1 calc R U .
C12 C 0.6340(13) 0.6482(6) 1.455(2) 0.141(9) Uani 1 1 d . . .
H12A H 0.6529 0.6782 1.4025 0.211 Uiso 1 1 calc R U .
H12B H 0.6519 0.6514 1.5463 0.211 Uiso 1 1 calc R U .
H12C H 0.5785 0.6484 1.4536 0.211 Uiso 1 1 calc R U .
C13 C 0.5423(10) 0.5435(7) 1.451(2) 0.109(7) Uani 1 1 d . . .
H13 H 0.5145 0.5730 1.4189 0.131 Uiso 1 1 calc R U .
C14 C 0.5046(14) 0.5000 1.5000 0.110(11) Uani 1 2 d S T P
H14 H 0.4509 0.5000 1.5000 0.132 Uiso 1 2 calc R U P
N1 N 1.0000 0.6803(6) 1.2500 0.065(5) Uani 1 2 d S T P
H1A H 0.9637 0.6683 1.3063 0.097 Uiso 0.5 1 calc R U P
H1B H 0.9903 0.6683 1.1668 0.097 Uiso 0.5 1 calc R U P
H1C H 1.0460 0.6683 1.2769 0.097 Uiso 0.5 1 calc R U P
N2 N 0.7456(8) 0.5000 1.5000 0.063(5) Uani 1 2 d S T P
H2A H 0.7627 0.5308 1.4644 0.094 Uiso 0.5 1 calc R U P
H2B H 0.7627 0.4969 1.5846 0.094 Uiso 0.5 1 calc R U P
H2C H 0.7627 0.4723 1.4510 0.094 Uiso 0.5 1 calc R U P
I1 I 0.88145(6) 0.55592(3) 1.18220(8) 0.0525(2) Uani 1 1 d . . .
I2 I 0.91910(5) 0.58397(4) 0.57148(8) 0.0535(2) Uani 1 1 d . . .
I3 I 0.89208(7) 0.69370(4) 0.92574(11) 0.0755(3) Uani 1 1 d . . .
I4 I 0.72280(6) 0.57364(5) 0.83067(12) 0.0790(4) Uani 1 1 d . . .
Bi1 Bi 0.88778(3) 0.57874(2) 0.87769(4) 0.04465(13) Uani 1 1 d . . .

loop_
_atom_site_aniso_label
_atom_site_aniso_U_11
_atom_site_aniso_U_22
_atom_site_aniso_U_33
_atom_site_aniso_U_23
_atom_site_aniso_U_13
_atom_site_aniso_U_12
C1 0.040(11) 0.042(11) 0.040(11) 0.000 -0.019(9) 0.000
C2 0.060(9) 0.057(9) 0.057(9) 0.008(7) -0.008(8) 0.016(7)
C3 0.082(12) 0.084(12) 0.116(15) 0.019(11) 0.038(13) 0.021(11)
C4 0.078(15) 0.21(3) 0.15(2) -0.06(2) 0.045(15) -0.031(16)
C5 0.17(2) 0.23(3) 0.085(16) 0.040(18) 0.044(16) 0.04(2)
C6 0.069(10) 0.051(10) 0.085(12) 0.006(8) -0.008(9) 0.020(8)
C7 0.11(2) 0.025(12) 0.13(2) 0.000 -0.007(18) 0.000
C8 0.039(11) 0.051(14) 0.048(12) -0.017(10) 0.000 0.000
C9 0.052(9) 0.053(9) 0.072(10) -0.006(7) -0.005(8) -0.006(8)
C10 0.068(10) 0.045(9) 0.090(13) 0.015(8) 0.012(9) -0.005(7)
C11 0.125(17) 0.116(17) 0.086(15) 0.026(12) 0.029(12) -0.007(12)
C12 0.17(2) 0.044(11) 0.21(2) -0.007(13) 0.077(19) -0.017(12)
C13 0.056(11) 0.084(14) 0.19(2) 0.041(14) -0.019(13) -0.002(10)
C14 0.049(16) 0.11(2) 0.18(3) 0.04(2) 0.000 0.000
N1 0.076(12) 0.038(10) 0.081(13) 0.000 0.007(10) 0.000
N2 0.045(10) 0.062(12) 0.082(14) 0.001(9) 0.000 0.000
I1 0.0701(6) 0.0527(5) 0.0346(4) -0.0021(4) 0.0012(5) -0.0120(5)
I2 0.0645(5) 0.0607(6) 0.0352(4) 0.0023(4) -0.0030(4) -0.0119(5)
I3 0.1013(8) 0.0446(5) 0.0807(7) -0.0065(5) -0.0182(7) 0.0115(6)
I4 0.0543(6) 0.0921(9) 0.0904(8) -0.0217(7) -0.0105(5) 0.0171(6)
Bi1 0.0542(3) 0.0452(3) 0.0346(2) -0.0012(2) -0.0021(2) 0.0041(3)

loop_
_atom_type_symbol
_atom_type_description
_atom_type_scat_dispersion_real
_atom_type_scat_dispersion_imag
_atom_type_scat_source
C C 0.0033 0.0016 'International Tables Vol C Tables 4.2.6.8 and 6.1.1.4'
H H 0.0000 0.0000 'International Tables Vol C Tables 4.2.6.8 and 6.1.1.4'
N N 0.0061 0.0033 'International Tables Vol C Tables 4.2.6.8 and 6.1.1.4'
I I -0.4742 1.8119 'International Tables Vol C Tables 4.2.6.8 and 6.1.1.4'
Bi Bi -4.1077 10.2566 'International Tables Vol C Tables 4.2.6.8 and 6.1.1.4'

loop_
_geom_angle_atom_site_label_1
_geom_angle_atom_site_label_2
_geom_angle_atom_site_label_3
_geom_angle
_geom_angle_site_symmetry_1
_geom_angle_site_symmetry_3
C2 C1 C2 123.0(18) 4_757 .
C2 C1 N1 118.5(9) 4_757 .
C2 C1 N1 118.5(9) . .
C1 C2 C6 117.2(14) . .
C1 C2 C3 121.7(13) . .
C6 C2 C3 121.0(13) . .
C4 C3 C5 109.1(16) . .
C4 C3 C2 110.3(15) . .
C5 C3 C2 113.9(16) . .
C4 C3 H3 107.8 . .
C5 C3 H3 107.8 . .
C2 C3 H3 107.8 . .
C3 C4 H4A 109.5 . .
C3 C4 H4B 109.5 . .
H4A C4 H4B 109.5 . .
C3 C4 H4C 109.5 . .
H4A C4 H4C 109.5 . .
H4B C4 H4C 109.5 . .
C3 C5 H5A 109.5 . .
C3 C5 H5B 109.5 . .
H5A C5 H5B 109.5 . .
C3 C5 H5C 109.5 . .
H5A C5 H5C 109.5 . .
H5B C5 H5C 109.5 . .
C7 C6 C2 119.1(16) . .
C7 C6 H6 120.5 . .
C2 C6 H6 120.5 . .
C6 C7 C6 124(2) 4_757 .
C6 C7 H7 117.8 4_757 .
C6 C7 H7 117.8 . .
C9 C8 C9 124.2(18) 3_568 .
C9 C8 N2 117.9(9) 3_568 .
C9 C8 N2 117.9(9) . .
C8 C9 C13 116.7(15) . .
C8 C9 C10 125.3(13) . .
C13 C9 C10 117.9(13) . .
C11 C10 C12 110.6(15) . .
C11 C10 C9 109.9(13) . .
C12 C10 C9 114.5(13) . .
C11 C10 H10 107.2 . .
C12 C10 H10 107.2 . .
C9 C10 H10 107.2 . .
C10 C11 H11A 109.5 . .
C10 C11 H11B 109.5 . .
H11A C11 H11B 109.5 . .
C10 C11 H11C 109.5 . .
H11A C11 H11C 109.5 . .
H11B C11 H11C 109.5 . .
C10 C12 H12A 109.5 . .
C10 C12 H12B 109.5 . .
H12A C12 H12B 109.5 . .
C10 C12 H12C 109.5 . .
H12A C12 H12C 109.5 . .
H12B C12 H12C 109.5 . .
C14 C13 C9 120.1(18) . .
C14 C13 H13 119.9 . .
C9 C13 H13 119.9 . .
C13 C14 C13 122(2) 3_568 .
C13 C14 H14 118.9 3_568 .
C13 C14 H14 118.9 . .
C1 N1 H1A 109.5 . .
C1 N1 H1B 109.5 . .
H1A N1 H1B 109.5 . .
C1 N1 H1C 109.5 . .
H1A N1 H1C 109.5 . .
H1B N1 H1C 109.5 . .
C8 N2 H2A 109.5 . .
C8 N2 H2B 109.5 . .
H2A N2 H2B 109.5 . .
C8 N2 H2C 109.5 . .
H2A N2 H2C 109.5 . .
H2B N2 H2C 109.5 . .
Bi1 I1 Bi1 90.48(2) . 3_567
Bi1 I2 Bi1 91.51(2) . 4_756
I3 Bi1 I4 95.44(3) . .
I3 Bi1 I1 91.19(3) . .
I4 Bi1 I1 96.57(3) . .
I3 Bi1 I2 96.66(3) . .
I4 Bi1 I2 91.01(3) . .
I1 Bi1 I2 168.53(3) . .
I3 Bi1 I2 84.97(3) . 4_756
I4 Bi1 I2 179.24(3) . 4_756
I1 Bi1 I2 84.06(3) . 4_756
I2 Bi1 I2 88.31(2) . 4_756
I3 Bi1 I1 179.30(3) . 3_567
I4 Bi1 I1 84.09(3) . 3_567
I1 Bi1 I1 89.39(2) . 3_567
I2 Bi1 I1 82.82(2) . 3_567
I2 Bi1 I1 95.48(3) 4_756 3_567

loop_
_geom_bond_atom_site_label_1
_geom_bond_atom_site_label_2
_geom_bond_distance
_geom_bond_site_symmetry_2
C1 C2 1.381(15) 4_757
C1 C2 1.381(15) .
C1 N1 1.46(2) .
C2 C6 1.408(18) .
C2 C3 1.54(2) .
C3 C4 1.51(2) .
C3 C5 1.53(2) .
C3 H3 0.9800 .
C4 H4A 0.9600 .
C4 H4B 0.9600 .
C4 H4C 0.9600 .
C5 H5A 0.9600 .
C5 H5B 0.9600 .
C5 H5C 0.9600 .
C6 C7 1.335(16) .
C6 H6 0.9300 .
C7 C6 1.335(16) 4_757
C7 H7 0.9300 .
C8 C9 1.367(15) 3_568
C8 C9 1.367(15) .
C8 N2 1.48(2) .
C9 C13 1.398(19) .
C9 C10 1.545(17) .
C10 C11 1.50(2) .
C10 C12 1.52(2) .
C10 H10 0.9800 .
C11 H11A 0.9600 .
C11 H11B 0.9600 .
C11 H11C 0.9600 .
C12 H12A 0.9600 .
C12 H12B 0.9600 .
C12 H12C 0.9600 .
C13 C14 1.347(19) .
C13 H13 0.9300 .
C14 C13 1.347(19) 3_568
C14 H14 0.9300 .
N1 H1A 0.8900 .
N1 H1B 0.8900 .
N1 H1C 0.8900 .
N2 H2A 0.8900 .
N2 H2B 0.8900 .
N2 H2C 0.8900 .
I1 Bi1 3.0634(9) .
I1 Bi1 3.3831(9) 3_567
I2 Bi1 3.0766(9) .
I2 Bi1 3.3810(10) 4_756
I3 Bi1 2.8823(10) .
I4 Bi1 2.8945(11) .
Bi1 I2 3.3809(10) 4_756
Bi1 I1 3.3830(9) 3_567

loop_
_geom_hbond_atom_site_label_D
_geom_hbond_atom_site_label_H
_geom_hbond_atom_site_label_A
_geom_hbond_distance_DH
_geom_hbond_distance_HA
_geom_hbond_distance_DA
_geom_hbond_angle_DHA
_geom_hbond_site_symmetry_A
N1 H1B I3 0.89 2.99 3.7232(16) 140.6 .
N1 H1C I1 0.89 3.07 3.756(11) 134.9 4_757
N1 H1C I3 0.89 3.19 3.7232(16) 120.7 4_757
N2 H2A I2 0.89 3.19 3.717(12) 120.3 1_556
N2 H2B I4 0.89 3.16 3.7612(19) 126.7 1_556
N2 H2C I2 0.89 3.05 3.717(12) 133.3 3_567
N2 H2C I4 0.89 3.08 3.7612(19) 134.4 3_567

loop_
_geom_torsion_atom_site_label_1
_geom_torsion_atom_site_label_2
_geom_torsion_atom_site_label_3
_geom_torsion_atom_site_label_4
_geom_torsion
_geom_torsion_site_symmetry_1
_geom_torsion_site_symmetry_4
C2 C1 C2 C6 -0.7(9) 4_757 .
N1 C1 C2 C6 179.3(9) . .
C2 C1 C2 C3 177.2(15) 4_757 .
N1 C1 C2 C3 -2.8(15) . .
C1 C2 C3 C4 -86.8(16) . .
C6 C2 C3 C4 91.0(19) . .
C1 C2 C3 C5 150.2(14) . .
C6 C2 C3 C5 -32(2) . .
C1 C2 C6 C7 1.3(19) . .
C3 C2 C6 C7 -176.5(13) . .
C2 C6 C7 C6 -0.7(10) . 4_757
C9 C8 C9 C13 0.6(12) 3_568 .
N2 C8 C9 C13 -179.4(12) . .
C9 C8 C9 C10 178.1(15) 3_568 .
N2 C8 C9 C10 -1.9(15) . .
C8 C9 C10 C11 106.7(15) . .
C13 C9 C10 C11 -75.7(19) . .
C8 C9 C10 C12 -128.0(16) . .
C13 C9 C10 C12 50(2) . .
C8 C9 C13 C14 -1(2) . .
C10 C9 C13 C14 -178.9(15) . .
C9 C13 C14 C13 0.6(13) . 3_568
